data_7208337
loop_
_publ_author_name
'Jarvis, A. G.'
'Sparkes, H. A.'
'Tallentire, S. E.'
'Hatcher, L. E.'
'Warren, M. R.'
'Raithby, P. R.'
'Allan, D. R.'
'Whitwood, A. C.'
'Cockett, M. C. R.'
'Duckett, S. B.'
'Clark, J. L.'
'Fairlamb, I. J. S.'

_publ_section_title
;
 Photochemical-mediated solid-state [2+2]-cycloaddition reactions of an
 unsymmetrical dibenzylidene acetone (monothiophos-dba)
;
_journal_issue 17
_journal_name_full CrystEngComm
_journal_page_first 5564
_journal_paper_doi 10.1039/c2ce25480h
_journal_volume 14
_journal_year 2012
_chemical_formula_moiety 'C58 H46 O2 P2 S2'
_chemical_formula_sum 'C58 H46 O2 P2 S2'
_chemical_formula_weight 901.0
_chemical_name_systematic
;
?
;
_space_group_crystal_system monoclinic
_space_group_IT_number 14
_space_group_name_Hall '-P 2yn'
_symmetry_space_group_name_Hall '-P 2yn'
_symmetry_space_group_name_H-M 'P 1 21/n 1'
_atom_sites_solution_hydrogens geom
_atom_sites_solution_primary direct
_atom_sites_solution_secondary difmap
_audit_creation_date 2011-11-01
_audit_creation_method
;
Olex2 1.1
(compiled 2011.09.07 svn.r1971, GUI svn.r3853)
;
_cell_angle_alpha 90.00
_cell_angle_beta 102.026(2)
_cell_angle_gamma 90.00
_cell_formula_units_Z 2
_cell_length_a 11.9199(2)
_cell_length_b 14.3119(4)
_cell_length_c 13.7279(4)
_cell_measurement_reflns_used 4435
_cell_measurement_temperature 110.00(10)
_cell_measurement_theta_max 31.6527
_cell_measurement_theta_min 2.8398
_cell_volume 2290.53(10)
_computing_cell_refinement
;
CrysAlisPro, Agilent Technologies,
Version 1.171.35.15 (release 03-08-2011 CrysAlis171 .NET)
(compiled Aug 3 2011,13:03:54)
;
_computing_data_collection
;
CrysAlisPro, Agilent Technologies,
Version 1.171.35.15 (release 03-08-2011 CrysAlis171 .NET)
(compiled Aug 3 2011,13:03:54)
;
_computing_data_reduction
;
CrysAlisPro, Agilent Technologies,
Version 1.171.35.15 (release 03-08-2011 CrysAlis171 .NET)
(compiled Aug 3 2011,13:03:54)
;
_computing_molecular_graphics
;
O. V. Dolomanov, L. J. Bourhis, R. J. Gildea, J. A. K. Howard and H. Puschmann,
OLEX2: a complete structure solution, refinement and analysis program.
J. Appl. Cryst. (2009). 42, 339-341.
;
_computing_publication_material
;
O. V. Dolomanov, L. J. Bourhis, R. J. Gildea, J. A. K. Howard and H. Puschmann,
OLEX2: a complete structure solution, refinement and analysis program.
J. Appl. Cryst. (2009). 42, 339-341.
;
_computing_structure_refinement
;
XL, G.M. Sheldrick, Acta Cryst.
(2008). A64, 112-122
;
_computing_structure_solution
;
XS, G.M. Sheldrick, Acta Cryst.
(2008). A64, 112-122
;
_diffrn_ambient_temperature 110.00(10)
_diffrn_detector_area_resol_mean 16.1450
_diffrn_measured_fraction_theta_full 0.9958
_diffrn_measured_fraction_theta_max 0.886
_diffrn_measurement_details
;
1 omega -89.00 5.00 1.0000 120.0000
omega____ theta____ kappa____ phi______ frames
- -24.0022 -77.0000 -180.0000 94

2 omega -48.00 45.00 1.0000 120.0000
omega____ theta____ kappa____ phi______ frames
- -24.0022 77.0000 -60.0000 93

3 omega 15.00 56.00 1.0000 120.0000
omega____ theta____ kappa____ phi______ frames
- 25.5647 -77.0000 -30.0000 41
;
_diffrn_measurement_device_type 'SuperNova, Single source at offset), Eos'
_diffrn_measurement_method '\w scans'
_diffrn_orient_matrix_UB_11 -0.0244170000
_diffrn_orient_matrix_UB_12 0.0408279000
_diffrn_orient_matrix_UB_13 -0.0249116000
_diffrn_orient_matrix_UB_21 -0.0150747000
_diffrn_orient_matrix_UB_22 0.0157533000
_diffrn_orient_matrix_UB_23 0.0446067000
_diffrn_orient_matrix_UB_31 0.0535271000
_diffrn_orient_matrix_UB_32 0.0231074000
_diffrn_orient_matrix_UB_33 0.0136667000
_diffrn_radiation_monochromator mirror
_diffrn_radiation_type 'Mo K\a'
_diffrn_radiation_wavelength 0.7107
_diffrn_reflns_av_R_equivalents 0.0284
_diffrn_reflns_av_unetI/netI 0.0498
_diffrn_reflns_limit_h_max 16
_diffrn_reflns_limit_h_min -16
_diffrn_reflns_limit_k_max 21
_diffrn_reflns_limit_k_min -10
_diffrn_reflns_limit_l_max 12
_diffrn_reflns_limit_l_min -20
_diffrn_reflns_number 12391
_diffrn_reflns_theta_full 29.51
_diffrn_reflns_theta_max 31.74
_diffrn_reflns_theta_min 2.85
_diffrn_source 'SuperNova (Mo) X-ray Source'
_exptl_absorpt_coefficient_mu 0.231
_exptl_absorpt_correction_T_max 0.992
_exptl_absorpt_correction_T_min 0.977
_exptl_absorpt_correction_type multi-scan
_exptl_absorpt_process_details
;
CrysAlisPro, Agilent Technologies,
Version 1.171.35.15 (release 03-08-2011 CrysAlis171 .NET)
(compiled Aug 3 2011,13:03:54)
Analytical numeric absorption correction using a multifaceted crystal
model based on expressions derived by R.C. Clark & J.S. Reid.
(Clark, R. C. & Reid, J. S. (1995). Acta Cryst. A51, 887-897)
;
_exptl_crystal_colour colourless
_exptl_crystal_colour_primary colourless
_exptl_crystal_density_diffrn 1.306
_exptl_crystal_density_method 'not measured'
_exptl_crystal_description block
_exptl_crystal_F_000 944
_exptl_crystal_recrystallization_method 'CD2Cl2, acetone'
_exptl_crystal_size_max 0.2505
_exptl_crystal_size_mid 0.1012
_exptl_crystal_size_min 0.076
_refine_diff_density_max 0.448
_refine_diff_density_min -0.296
_refine_diff_density_rms 0.063
_refine_ls_extinction_method none
_refine_ls_goodness_of_fit_ref 1.040
_refine_ls_hydrogen_treatment mixed
_refine_ls_matrix_type full
_refine_ls_number_parameters 297
_refine_ls_number_reflns 6896
_refine_ls_number_restraints 0
_refine_ls_restrained_S_all 1.040
_refine_ls_R_factor_all 0.0629
_refine_ls_R_factor_gt 0.0462
_refine_ls_shift/su_max 0.001
_refine_ls_shift/su_mean 0.000
_refine_ls_structure_factor_coef Fsqd
_refine_ls_weighting_details 'calc w=1/[\s^2^(Fo^2^)+(0.0322P)^2^+1.5380P] where P=(Fo^2^+2Fc^2^)/3'
_refine_ls_weighting_scheme calc
_refine_ls_wR_factor_gt 0.0991
_refine_ls_wR_factor_ref 0.1077
_reflns_number_gt 5498
_reflns_number_total 6896
_reflns_threshold_expression >2sigma(I)
_cod_data_source_file c2ce25480h.txt
_cod_data_source_block ijsf1114
_cod_original_cell_volume 2290.54(10)
_cod_original_sg_symbol_H-M P2(1)/n
_cod_database_code 7208337
_reflns_odcompleteness_completeness 99.58
_reflns_odcompleteness_iscentric 1
_reflns_odcompleteness_theta 29.51

loop_
_symmetry_equiv_pos_as_xyz
'x, y, z'
'-x+1/2, y+1/2, -z+1/2'
'-x, -y, -z'
'x-1/2, -y-1/2, z-1/2'

loop_
_atom_site_label
_atom_site_type_symbol
_atom_site_fract_x
_atom_site_fract_y
_atom_site_fract_z
_atom_site_U_iso_or_equiv
_atom_site_adp_type
_atom_site_occupancy
_atom_site_symmetry_multiplicity
_atom_site_calc_flag
_atom_site_refinement_flags
C1 C 0.89009(12) 0.00284(10) 0.73464(11) 0.0142(3) Uani 1 1 d .
C2 C 0.90464(14) -0.03882(12) 0.64596(12) 0.0197(3) Uani 1 1 d .
H2 H 0.8653 -0.0141 0.5840 0.024 Uiso 1 1 calc R
C3 C 0.97583(15) -0.11580(12) 0.64736(13) 0.0228(3) Uani 1 1 d .
H3 H 0.9870 -0.1424 0.5867 0.027 Uiso 1 1 calc R
C4 C 1.03045(14) -0.15357(11) 0.73753(13) 0.0199(3) Uani 1 1 d .
H4 H 1.0788 -0.2065 0.7389 0.024 Uiso 1 1 calc R
C5 C 1.01461(13) -0.11417(11) 0.82585(12) 0.0168(3) Uani 1 1 d .
H5 H 1.0510 -0.1418 0.8872 0.020 Uiso 1 1 calc R
C6 C 0.94647(12) -0.03480(10) 0.82701(11) 0.0137(3) Uani 1 1 d .
C7 C 0.94252(12) 0.00995(10) 0.92553(11) 0.0131(3) Uani 1 1 d .
H7 H 0.8824(16) 0.0542(13) 0.9190(14) 0.015(4) Uiso 1 1 d .
C8 C 1.05936(12) 0.05391(11) 0.98414(11) 0.0138(3) Uani 1 1 d .
H8 H 1.0493(15) 0.1207(13) 0.9945(14) 0.016(5) Uiso 1 1 d .
C9 C 1.15929(13) 0.04005(11) 0.93309(12) 0.0157(3) Uani 1 1 d .
C10 C 1.15446(13) 0.09808(11) 0.84355(12) 0.0173(3) Uani 1 1 d .
H10 H 1.1065 0.1518 0.8346 0.021 Uiso 1 1 calc R
C11 C 1.21485(13) 0.07800(12) 0.77466(12) 0.0187(3) Uani 1 1 d .
H11 H 1.2587 0.0221 0.7835 0.022 Uiso 1 1 calc R
C12 C 1.21972(13) 0.13444(12) 0.68657(12) 0.0182(3) Uani 1 1 d .
C13 C 1.14750(15) 0.21074(12) 0.65785(13) 0.0225(3) Uani 1 1 d .
H13 H 1.0880 0.2240 0.6923 0.027 Uiso 1 1 calc R
C14 C 1.16183(17) 0.26717(13) 0.57970(14) 0.0267(4) Uani 1 1 d .
H14 H 1.1129 0.3195 0.5616 0.032 Uiso 1 1 calc R
C15 C 1.24675(16) 0.24815(13) 0.52750(13) 0.0261(4) Uani 1 1 d .
H15 H 1.2572 0.2877 0.4745 0.031 Uiso 1 1 calc R
C16 C 1.31640(16) 0.17075(14) 0.55335(14) 0.0292(4) Uani 1 1 d .
H16 H 1.3737 0.1564 0.5168 0.035 Uiso 1 1 calc R
C17 C 1.30319(15) 0.11456(14) 0.63150(14) 0.0263(4) Uani 1 1 d .
H17 H 1.3514 0.0616 0.6483 0.032 Uiso 1 1 calc R
C18 C 0.73680(13) 0.12368(11) 0.59779(12) 0.0178(3) Uani 1 1 d .
C19 C 0.62781(15) 0.09354(13) 0.55197(13) 0.0234(4) Uani 1 1 d .
H19 H 0.5810 0.0619 0.5896 0.028 Uiso 1 1 calc R
C20 C 0.58719(16) 0.10993(14) 0.45048(14) 0.0287(4) Uani 1 1 d .
H20 H 0.5123 0.0899 0.4194 0.034 Uiso 1 1 calc R
C21 C 0.65423(17) 0.15448(14) 0.39546(14) 0.0295(4) Uani 1 1 d .
H21 H 0.6267 0.1635 0.3260 0.035 Uiso 1 1 calc R
C22 C 0.76205(17) 0.18649(16) 0.44060(15) 0.0331(4) Uani 1 1 d .
H22 H 0.8079 0.2186 0.4025 0.040 Uiso 1 1 calc R
C23 C 0.80319(15) 0.17175(14) 0.54151(14) 0.0283(4) Uani 1 1 d .
H23 H 0.8769 0.1944 0.5725 0.034 Uiso 1 1 calc R
C24 C 0.67721(12) 0.06224(11) 0.78167(11) 0.0145(3) Uani 1 1 d .
C25 C 0.60786(13) 0.12760(12) 0.81583(12) 0.0185(3) Uani 1 1 d .
H25 H 0.6215 0.1925 0.8094 0.022 Uiso 1 1 calc R
C26 C 0.51876(14) 0.09803(12) 0.85934(13) 0.0215(3) Uani 1 1 d .
H26 H 0.4714 0.1427 0.8824 0.026 Uiso 1 1 calc R
C27 C 0.49866(14) 0.00311(12) 0.86915(13) 0.0212(3) Uani 1 1 d .
H27 H 0.4387 -0.0170 0.9002 0.025 Uiso 1 1 calc R
C28 C 0.56602(14) -0.06194(12) 0.83375(13) 0.0206(3) Uani 1 1 d .
H28 H 0.5515 -0.1267 0.8397 0.025 Uiso 1 1 calc R
C29 C 0.65517(13) -0.03299(11) 0.78936(12) 0.0175(3) Uani 1 1 d .
H29 H 0.7008 -0.0779 0.7644 0.021 Uiso 1 1 calc R
O1 O 1.23561(10) -0.01625(9) 0.96250(9) 0.0217(3) Uani 1 1 d .
P1 P 0.79555(3) 0.10365(3) 0.72899(3) 0.01377(9) Uani 1 1 d .
S1 S 0.86859(3) 0.21750(3) 0.79262(3) 0.01829(9) Uani 1 1 d .

loop_
_atom_site_aniso_label
_atom_site_aniso_U_11
_atom_site_aniso_U_22
_atom_site_aniso_U_33
_atom_site_aniso_U_23
_atom_site_aniso_U_13
_atom_site_aniso_U_12
C1 0.0118(6) 0.0151(7) 0.0158(7) -0.0009(6) 0.0034(5) -0.0001(5)
C2 0.0198(7) 0.0244(8) 0.0141(7) -0.0019(6) 0.0015(6) 0.0026(6)
C3 0.0244(8) 0.0255(8) 0.0191(8) -0.0082(7) 0.0056(6) 0.0030(7)
C4 0.0193(7) 0.0175(7) 0.0231(8) -0.0030(6) 0.0050(6) 0.0036(6)
C5 0.0156(7) 0.0156(7) 0.0190(7) 0.0002(6) 0.0034(6) 0.0012(5)
C6 0.0119(6) 0.0148(7) 0.0148(7) -0.0008(6) 0.0036(5) -0.0024(5)
C7 0.0118(6) 0.0145(7) 0.0128(7) 0.0015(6) 0.0022(5) 0.0000(5)
C8 0.0139(6) 0.0146(7) 0.0130(7) 0.0009(6) 0.0028(5) -0.0007(5)
C9 0.0137(7) 0.0174(7) 0.0156(7) -0.0002(6) 0.0026(5) -0.0033(5)
C10 0.0155(7) 0.0181(7) 0.0189(7) 0.0031(6) 0.0047(6) -0.0008(6)
C11 0.0161(7) 0.0206(7) 0.0195(8) 0.0021(6) 0.0040(6) 0.0002(6)
C12 0.0184(7) 0.0209(8) 0.0161(7) 0.0011(6) 0.0055(6) -0.0019(6)
C13 0.0238(8) 0.0253(9) 0.0202(8) 0.0015(7) 0.0086(7) 0.0020(7)
C14 0.0344(10) 0.0232(8) 0.0226(9) 0.0030(7) 0.0063(7) 0.0032(7)
C15 0.0308(9) 0.0296(9) 0.0185(8) 0.0047(7) 0.0064(7) -0.0087(7)
C16 0.0257(9) 0.0409(11) 0.0248(9) 0.0028(8) 0.0138(7) 0.0019(8)
C17 0.0249(8) 0.0325(9) 0.0234(9) 0.0037(8) 0.0096(7) 0.0067(7)
C18 0.0178(7) 0.0192(7) 0.0163(7) 0.0023(6) 0.0037(6) 0.0048(6)
C19 0.0218(8) 0.0283(9) 0.0192(8) 0.0027(7) 0.0020(6) -0.0015(7)
C20 0.0255(9) 0.0352(10) 0.0216(9) -0.0007(8) -0.0039(7) 0.0023(8)
C21 0.0347(10) 0.0365(10) 0.0155(8) 0.0040(8) 0.0009(7) 0.0116(8)
C22 0.0308(10) 0.0461(12) 0.0243(9) 0.0141(9) 0.0104(8) 0.0052(9)
C23 0.0205(8) 0.0410(11) 0.0233(9) 0.0083(8) 0.0044(7) 0.0006(7)
C24 0.0128(6) 0.0176(7) 0.0129(7) 0.0008(6) 0.0019(5) 0.0000(5)
C25 0.0164(7) 0.0182(7) 0.0210(8) 0.0006(6) 0.0040(6) 0.0014(6)
C26 0.0173(7) 0.0247(8) 0.0240(8) -0.0005(7) 0.0077(6) 0.0038(6)
C27 0.0152(7) 0.0285(9) 0.0204(8) 0.0032(7) 0.0049(6) -0.0030(6)
C28 0.0181(7) 0.0199(8) 0.0237(8) 0.0029(7) 0.0037(6) -0.0027(6)
C29 0.0166(7) 0.0164(7) 0.0195(8) -0.0004(6) 0.0037(6) 0.0006(6)
O1 0.0159(5) 0.0277(6) 0.0219(6) 0.0050(5) 0.0046(5) 0.0029(5)
P1 0.01250(17) 0.01507(18) 0.01381(18) 0.00162(15) 0.00291(14) 0.00118(14)
S1 0.01848(18) 0.01455(18) 0.0224(2) 0.00014(15) 0.00551(15) -0.00140(14)

loop_
_atom_type_symbol
_atom_type_description
_atom_type_scat_dispersion_real
_atom_type_scat_dispersion_imag
_atom_type_scat_source
C C 0.0033 0.0016 'International Tables Vol C Tables 4.2.6.8 and 6.1.1.4'
H H 0.0000 0.0000 'International Tables Vol C Tables 4.2.6.8 and 6.1.1.4'
O O 0.0106 0.0060 'International Tables Vol C Tables 4.2.6.8 and 6.1.1.4'
P P 0.1023 0.0942 'International Tables Vol C Tables 4.2.6.8 and 6.1.1.4'
S S 0.1246 0.1234 'International Tables Vol C Tables 4.2.6.8 and 6.1.1.4'

loop_
_exptl_crystal_face_index_h
_exptl_crystal_face_index_k
_exptl_crystal_face_index_l
_exptl_crystal_face_perp_dist
_exptl_oxdiff_crystal_face_indexfrac_h
_exptl_oxdiff_crystal_face_indexfrac_k
_exptl_oxdiff_crystal_face_indexfrac_l
_exptl_oxdiff_crystal_face_x
_exptl_oxdiff_crystal_face_y
_exptl_oxdiff_crystal_face_z
2 -15 -13 0.0506 2.0000 -14.9834 -12.9894 -0.3370 -0.8456 -0.4167
-2 15 13 0.0506 -2.0000 14.9834 12.9894 0.3370 0.8456 0.4167
-17 -2 6 0.1310 -17.0017 -2.0053 6.0273 0.1831 0.4936 -0.8740
17 3 -5 0.1107 17.0018 3.0042 -5.0284 -0.1672 -0.4333 0.9108
1 -15 13 0.0380 1.0127 -14.9977 12.9859 -0.9606 0.3277 -0.1149
-1 15 -13 0.0380 -1.0127 14.9977 -12.9859 0.9606 -0.3277 0.1149
-2 -15 -12 0.0610 -2.0008 -14.9847 -11.9826 -0.2644 -0.7404 -0.6171
15 8 -1 0.0943 15.0012 7.9986 -1.0290 -0.0141 -0.1460 0.9737
5 -14 -14 0.0541 5.0001 -13.9829 -13.9943 -0.3444 -0.9199 -0.2467
1 12 -16 0.0362 0.9876 12.0015 -15.9865 0.8641 -0.5389 0.1117
2 -10 16 0.0429 2.0126 -10.0021 15.9805 -0.8556 0.5249 0.0950
-12 -1 -11 0.1262 -12.0090 -0.9958 -10.9652 0.5257 -0.3238 -0.8157
2 -20 2 0.0457 2.0095 -19.9885 1.9956 -0.9149 -0.2562 -0.3270
-2 20 -2 0.0518 -2.0095 19.9885 -1.9956 0.9149 0.2562 0.3270
-14 9 -3 0.1227 -14.0095 8.9934 -2.9703 0.7832 0.2204 -0.5827
1 -4 -19 0.0487 0.9924 -3.9871 -18.9822 0.2859 -0.9245 -0.2984
-14 -12 2 0.1221 -13.9988 -11.9965 2.0263 -0.1985 0.1124 -0.9988

loop_
_geom_angle_atom_site_label_1
_geom_angle_atom_site_label_2
_geom_angle_atom_site_label_3
_geom_angle
_geom_angle_site_symmetry_1
_geom_angle_site_symmetry_3
C2 C1 C6 119.79(14) . .
C2 C1 P1 119.22(12) . .
C6 C1 P1 120.97(11) . .
C1 C2 H2 119.6 . .
C3 C2 C1 120.84(15) . .
C3 C2 H2 119.6 . .
C2 C3 H3 120.2 . .
C4 C3 C2 119.66(15) . .
C4 C3 H3 120.2 . .
C3 C4 H4 120.0 . .
C3 C4 C5 119.98(15) . .
C5 C4 H4 120.0 . .
C4 C5 H5 119.1 . .
C4 C5 C6 121.74(15) . .
C6 C5 H5 119.1 . .
C1 C6 C7 123.09(13) . .
C5 C6 C1 117.93(14) . .
C5 C6 C7 118.86(13) . .
C6 C7 H7 111.4(11) . .
C6 C7 C8 115.84(12) . .
C6 C7 C8 118.54(13) . 3_757
C8 C7 H7 110.5(11) . .
C8 C7 H7 109.5(11) 3_757 .
C8 C7 C8 89.17(11) 3_757 .
C7 C8 C7 90.83(11) 3_757 .
C7 C8 H8 116.0(11) 3_757 .
C7 C8 H8 109.9(11) . .
C9 C8 C7 115.98(12) . 3_757
C9 C8 C7 113.90(12) . .
C9 C8 H8 109.2(11) . .
C10 C9 C8 114.44(13) . .
O1 C9 C8 122.50(14) . .
O1 C9 C10 123.03(14) . .
C9 C10 H10 118.8 . .
C11 C10 C9 122.45(15) . .
C11 C10 H10 118.8 . .
C10 C11 H11 117.0 . .
C10 C11 C12 125.90(15) . .
C12 C11 H11 117.0 . .
C13 C12 C11 122.43(15) . .
C13 C12 C17 118.23(15) . .
C17 C12 C11 119.27(15) . .
C12 C13 H13 119.7 . .
C14 C13 C12 120.53(16) . .
C14 C13 H13 119.7 . .
C13 C14 H14 119.7 . .
C13 C14 C15 120.61(17) . .
C15 C14 H14 119.7 . .
C14 C15 H15 120.4 . .
C14 C15 C16 119.25(16) . .
C16 C15 H15 120.4 . .
C15 C16 H16 119.8 . .
C17 C16 C15 120.48(17) . .
C17 C16 H16 119.8 . .
C12 C17 H17 119.6 . .
C16 C17 C12 120.83(17) . .
C16 C17 H17 119.6 . .
C19 C18 C23 119.12(16) . .
C19 C18 P1 122.12(13) . .
C23 C18 P1 118.75(13) . .
C18 C19 H19 120.1 . .
C18 C19 C20 119.80(17) . .
C20 C19 H19 120.1 . .
C19 C20 H20 119.7 . .
C21 C20 C19 120.59(17) . .
C21 C20 H20 119.7 . .
C20 C21 H21 119.9 . .
C20 C21 C22 120.17(17) . .
C22 C21 H21 119.9 . .
C21 C22 H22 120.0 . .
C21 C22 C23 119.98(18) . .
C23 C22 H22 120.0 . .
C18 C23 H23 119.8 . .
C22 C23 C18 120.30(17) . .
C22 C23 H23 119.8 . .
C25 C24 C29 119.73(14) . .
C25 C24 P1 118.70(12) . .
C29 C24 P1 121.56(12) . .
C24 C25 H25 120.0 . .
C26 C25 C24 120.06(15) . .
C26 C25 H25 120.0 . .
C25 C26 H26 119.9 . .
C25 C26 C27 120.13(15) . .
C27 C26 H26 119.9 . .
C26 C27 H27 120.0 . .
C28 C27 C26 119.96(15) . .
C28 C27 H27 120.0 . .
C27 C28 H28 119.8 . .
C27 C28 C29 120.35(15) . .
C29 C28 H28 119.8 . .
C24 C29 H29 120.1 . .
C28 C29 C24 119.73(15) . .
C28 C29 H29 120.1 . .
C1 P1 S1 115.15(5) . .
C18 P1 C1 105.95(7) . .
C18 P1 S1 110.73(6) . .
C24 P1 C1 104.46(7) . .
C24 P1 C18 106.03(7) . .
C24 P1 S1 113.78(5) . .

loop_
_geom_bond_atom_site_label_1
_geom_bond_atom_site_label_2
_geom_bond_distance
_geom_bond_site_symmetry_2
C1 C2 1.398(2) .
C1 C6 1.412(2) .
C1 P1 1.8223(15) .
C2 H2 0.9500 .
C2 C3 1.388(2) .
C3 H3 0.9500 .
C3 C4 1.383(2) .
C4 H4 0.9500 .
C4 C5 1.385(2) .
C5 H5 0.9500 .
C5 C6 1.398(2) .
C6 C7 1.506(2) .
C7 H7 0.946(18) .
C7 C8 1.544(2) 3_757
C7 C8 1.586(2) .
C8 C7 1.544(2) 3_757
C8 H8 0.978(19) .
C8 C9 1.516(2) .
C9 C10 1.475(2) .
C9 O1 1.2194(19) .
C10 H10 0.9500 .
C10 C11 1.334(2) .
C11 H11 0.9500 .
C11 C12 1.465(2) .
C12 C13 1.396(2) .
C12 C17 1.399(2) .
C13 H13 0.9500 .
C13 C14 1.382(2) .
C14 H14 0.9500 .
C14 C15 1.384(3) .
C15 H15 0.9500 .
C15 C16 1.385(3) .
C16 H16 0.9500 .
C16 C17 1.376(3) .
C17 H17 0.9500 .
C18 C19 1.389(2) .
C18 C23 1.397(2) .
C18 P1 1.8141(16) .
C19 H19 0.9500 .
C19 C20 1.396(2) .
C20 H20 0.9500 .
C20 C21 1.366(3) .
C21 H21 0.9500 .
C21 C22 1.383(3) .
C22 H22 0.9500 .
C22 C23 1.386(3) .
C23 H23 0.9500 .
C24 C25 1.393(2) .
C24 C29 1.396(2) .
C24 P1 1.8136(15) .
C25 H25 0.9500 .
C25 C26 1.389(2) .
C26 H26 0.9500 .
C26 C27 1.391(2) .
C27 H27 0.9500 .
C27 C28 1.382(2) .
C28 H28 0.9500 .
C28 C29 1.394(2) .
C29 H29 0.9500 .
P1 S1 1.9644(6) .

loop_
_geom_torsion_atom_site_label_1
_geom_torsion_atom_site_label_2
_geom_torsion_atom_site_label_3
_geom_torsion_atom_site_label_4
_geom_torsion
_geom_torsion_site_symmetry_1
_geom_torsion_site_symmetry_4
C1 C2 C3 C4 1.9(3) . .
C1 C6 C7 C8 144.88(14) . 3_757
C1 C6 C7 C8 -110.93(16) . .
C2 C1 C6 C5 -0.7(2) . .
C2 C1 C6 C7 175.26(14) . .
C2 C1 P1 C18 1.53(14) . .
C2 C1 P1 C24 113.26(13) . .
C2 C1 P1 S1 -121.22(12) . .
C2 C3 C4 C5 -0.5(3) . .
C3 C4 C5 C6 -1.7(2) . .
C4 C5 C6 C1 2.2(2) . .
C4 C5 C6 C7 -173.93(14) . .
C5 C6 C7 C8 65.01(18) . .
C5 C6 C7 C8 -39.18(19) . 3_757
C6 C1 C2 C3 -1.3(2) . .
C6 C1 P1 C18 -177.02(12) . .
C6 C1 P1 C24 -65.29(13) . .
C6 C1 P1 S1 60.24(13) . .
C6 C7 C8 C7 -121.59(15) . 3_757
C6 C7 C8 C9 -2.53(18) . .
C7 C8 C9 C10 176.41(13) 3_757 .
C7 C8 C9 C10 72.90(17) . .
C7 C8 C9 O1 -105.33(17) . .
C7 C8 C9 O1 -1.8(2) 3_757 .
C8 C7 C8 C7 0.0 3_757 3_757
C8 C7 C8 C9 119.06(15) 3_757 .
C8 C9 C10 C11 -160.99(15) . .
C9 C10 C11 C12 -176.53(15) . .
C10 C11 C12 C13 -9.1(3) . .
C10 C11 C12 C17 167.68(17) . .
C11 C12 C13 C14 174.08(16) . .
C11 C12 C17 C16 -174.62(17) . .
C12 C13 C14 C15 1.1(3) . .
C13 C12 C17 C16 2.3(3) . .
C13 C14 C15 C16 1.1(3) . .
C14 C15 C16 C17 -1.5(3) . .
C15 C16 C17 C12 -0.2(3) . .
C17 C12 C13 C14 -2.7(3) . .
C18 C19 C20 C21 0.7(3) . .
C19 C18 C23 C22 -2.0(3) . .
C19 C18 P1 C1 99.83(15) . .
C19 C18 P1 C24 -10.80(16) . .
C19 C18 P1 S1 -134.67(13) . .
C19 C20 C21 C22 -2.0(3) . .
C20 C21 C22 C23 1.3(3) . .
C21 C22 C23 C18 0.8(3) . .
C23 C18 C19 C20 1.3(3) . .
C23 C18 P1 C1 -80.76(15) . .
C23 C18 P1 C24 168.61(14) . .
C23 C18 P1 S1 44.74(15) . .
C24 C25 C26 C27 0.2(3) . .
C25 C24 C29 C28 -1.8(2) . .
C25 C24 P1 C1 160.90(12) . .
C25 C24 P1 C18 -87.42(14) . .
C25 C24 P1 S1 34.52(14) . .
C25 C26 C27 C28 -1.3(3) . .
C26 C27 C28 C29 0.9(3) . .
C27 C28 C29 C24 0.7(2) . .
C29 C24 C25 C26 1.4(2) . .
C29 C24 P1 C1 -18.52(15) . .
C29 C24 P1 C18 93.16(14) . .
C29 C24 P1 S1 -144.90(12) . .
O1 C9 C10 C11 17.2(2) . .
P1 C1 C2 C3 -179.91(13) . .
P1 C1 C6 C5 177.82(11) . .
P1 C1 C6 C7 -6.2(2) . .
P1 C18 C19 C20 -179.33(14) . .
P1 C18 C23 C22 178.57(16) . .
P1 C24 C25 C26 -178.02(13) . .
P1 C24 C29 C28 177.58(12) . .
